data_7245719
loop_
_publ_author_name
'Patel, Subham G.'
'Gonz\'alez-Bakker, Aday'
'Vala, Ruturajsinh M.'
'Patel, Paras J.'
'Puerta, Adri\'an'
'Malik, Apoorva'
'Sharma, Rakesh K.'
'Padr\'on, Jos\'e M.'
'Patel, Hitendra M.'

_publ_section_title
;
 Microwave-assisted multicomponent synthesis of antiproliferative
 2,4-dimethoxy-tetrahydropyrimido[4,5-b]quinolin-6(7H)-ones
;
_journal_issue 47
_journal_name_full 'RSC Advances'
_journal_page_first 30404
_journal_page_last 30415
_journal_paper_doi 10.1039/D2RA04669E
_journal_volume 12
_journal_year 2022
_chemical_formula_moiety 'C21 H22 Br N3 O3'
_chemical_formula_sum 'C21 H22 Br N3 O3'
_chemical_formula_weight 444.32
_chemical_melting_point 488.0(10)
_chemical_name_systematic
5-(4-bromophenyl)-2,4-dimethoxy-8,8-dimethyl-5,8,9,10-tetrahydropyrimido[4,5-b]quinolin-6(7H)-one
_space_group_crystal_system triclinic
_space_group_IT_number 2
_space_group_name_Hall '-P 1'
_space_group_name_H-M_alt 'P -1'
_atom_sites_solution_hydrogens mixed
_audit_creation_method SHELXL-2014/7
_audit_update_record
;
2022-02-02 deposited with the CCDC.	2022-10-17 downloaded from the CCDC.
;
_cell_angle_alpha 103.302(3)
_cell_angle_beta 95.6327(18)
_cell_angle_gamma 103.2902(19)
_cell_formula_units_Z 2
_cell_length_a 6.0680(2)
_cell_length_b 13.0347(5)
_cell_length_c 13.5866(5)
_cell_measurement_reflns_used 5731
_cell_measurement_temperature 296(2)
_cell_measurement_theta_max 24.86
_cell_measurement_theta_min 3.12
_cell_volume 1004.76(7)
_computing_cell_refinement 'Bruker SAINT'
_computing_data_collection 'Bruker APEX2'
_computing_data_reduction 'Bruker SAINT'
_computing_molecular_graphics 'Bruker SHELXTL'
_computing_publication_material 'Bruker SHELXTL'
_computing_structure_refinement 'SHELXL-2014/7 (Sheldrick, 2014)'
_computing_structure_solution 'SHELXS-97 (Sheldrick 2008)'
_diffrn_ambient_temperature 296(2)
_diffrn_measured_fraction_theta_full 0.993
_diffrn_measured_fraction_theta_max 0.993
_diffrn_measurement_device_type 'Bruker APEX-II CCD'
_diffrn_measurement_method '\f and \w scans'
_diffrn_radiation_type MoK\a
_diffrn_radiation_wavelength 0.71073
_diffrn_reflns_av_R_equivalents 0.0239
_diffrn_reflns_av_unetI/netI 0.0248
_diffrn_reflns_Laue_measured_fraction_full 0.993
_diffrn_reflns_Laue_measured_fraction_max 0.993
_diffrn_reflns_limit_h_max 6
_diffrn_reflns_limit_h_min -7
_diffrn_reflns_limit_k_max 15
_diffrn_reflns_limit_k_min -15
_diffrn_reflns_limit_l_max 15
_diffrn_reflns_limit_l_min -16
_diffrn_reflns_number 13888
_diffrn_reflns_point_group_measured_fraction_full 0.993
_diffrn_reflns_point_group_measured_fraction_max 0.993
_diffrn_reflns_theta_full 24.993
_diffrn_reflns_theta_max 24.993
_diffrn_reflns_theta_min 1.560
_exptl_absorpt_coefficient_mu 2.072
_exptl_absorpt_correction_T_max 0.820
_exptl_absorpt_correction_T_min 0.625
_exptl_absorpt_correction_type multi-scan
_exptl_absorpt_process_details 'SADABS V2014/5(Bruker AXS.Inc)'
_exptl_crystal_colour colourless
_exptl_crystal_density_diffrn 1.469
_exptl_crystal_description Rectangular
_exptl_crystal_F_000 456
_exptl_crystal_recrystallization_method 'Re-crystallisation from solvent: Dichloromethane:methanol (10:1)'
_exptl_crystal_size_max 0.250
_exptl_crystal_size_mid 0.220
_exptl_crystal_size_min 0.100
_refine_diff_density_max 0.427
_refine_diff_density_min -0.514
_refine_diff_density_rms 0.040
_refine_ls_extinction_method none
_refine_ls_goodness_of_fit_ref 1.029
_refine_ls_hydrogen_treatment mixed
_refine_ls_matrix_type full
_refine_ls_number_parameters 261
_refine_ls_number_reflns 3531
_refine_ls_number_restraints 0
_refine_ls_restrained_S_all 1.029
_refine_ls_R_factor_all 0.0463
_refine_ls_R_factor_gt 0.0315
_refine_ls_shift/su_max 0.001
_refine_ls_shift/su_mean 0.000
_refine_ls_structure_factor_coef Fsqd
_refine_ls_weighting_details 'w=1/[\s^2^(Fo^2^)+(0.0294P)^2^+0.5025P] where P=(Fo^2^+2Fc^2^)/3'
_refine_ls_weighting_scheme calc
_refine_ls_wR_factor_gt 0.0708
_refine_ls_wR_factor_ref 0.0762
_reflns_Friedel_coverage 0.000
_reflns_number_gt 2771
_reflns_number_total 3531
_reflns_threshold_expression 'I > 2\s(I)'
_cod_data_source_file d2ra04669e2.cif
_cod_data_source_block 103
_cod_depositor_comments
;
The following automatic conversions were performed:

data item '_chemical_melting_point' value '487-489' was changed to
'488.0(10)' -- the average value was taken and precision was
estimated.

Automatic conversion script
Id: cif_fix_values 7556 2019-12-06 15:28:31Z antanas 
;
_cod_database_code 7245719
_shelx_shelxl_version_number 2014/7
_shelx_space_group_comment
; 
The symmetry employed for this shelxl refinement is uniquely defined 
by the following loop, which should always be used as a source of 
symmetry information in preference to the above space-group names. 
They are only intended as comments. 
;
_shelx_estimated_absorpt_t_min 0.625
_shelx_estimated_absorpt_t_max 0.820

loop_
_space_group_symop_operation_xyz
'x, y, z'
'-x, -y, -z'

loop_
_atom_site_label
_atom_site_type_symbol
_atom_site_fract_x
_atom_site_fract_y
_atom_site_fract_z
_atom_site_U_iso_or_equiv
_atom_site_adp_type
_atom_site_occupancy
_atom_site_site_symmetry_order
_atom_site_calc_flag
_atom_site_refinement_flags_posn
_atom_site_refinement_flags_adp
_atom_site_refinement_flags_occupancy
_atom_site_disorder_assembly
_atom_site_disorder_group
Br1 Br 0.22008(6) 0.93013(2) 0.54911(2) 0.07652(14) Uani 1 1 d . . . . .
C1 C 0.2115(4) 0.52738(17) 0.88216(16) 0.0337(5) Uani 1 1 d . . . . .
C2 C 0.1370(3) 0.67576(17) 1.00457(16) 0.0328(5) Uani 1 1 d . . . . .
C3 C 0.2070(4) 0.74716(17) 1.11144(16) 0.0373(5) Uani 1 1 d . . . . .
H3A H 0.3720 0.7623 1.1300 0.045 Uiso 1 1 calc R U . . .
H3B H 0.1361 0.7080 1.1577 0.045 Uiso 1 1 calc R U . . .
C4 C 0.1409(4) 0.85580(18) 1.12614(17) 0.0387(5) Uani 1 1 d . . . . .
C5 C -0.1105(4) 0.8301(2) 1.07940(18) 0.0454(6) Uani 1 1 d . . . . .
H5A H -0.2037 0.7919 1.1205 0.054 Uiso 1 1 calc R U . . .
H5B H -0.1518 0.8982 1.0823 0.054 Uiso 1 1 calc R U . . .
C6 C -0.1658(4) 0.76194(19) 0.97026(17) 0.0404(5) Uani 1 1 d . . . . .
C7 C -0.0308(3) 0.68545(17) 0.93683(16) 0.0347(5) Uani 1 1 d . . . . .
C8 C -0.0823(4) 0.62291(17) 0.82515(16) 0.0356(5) Uani 1 1 d . . . . .
H8 H -0.2474 0.5886 0.8068 0.043 Uiso 1 1 calc R U . . .
C9 C 0.0446(4) 0.53434(17) 0.80815(16) 0.0350(5) Uani 1 1 d . . . . .
C10 C 0.0161(4) 0.45903(17) 0.71459(16) 0.0386(5) Uani 1 1 d . . . . .
C11 C 0.2936(4) 0.39023(18) 0.77126(17) 0.0402(5) Uani 1 1 d . . . . .
C12 C -0.0137(4) 0.70016(17) 0.75788(15) 0.0347(5) Uani 1 1 d . . . . .
C13 C -0.1725(4) 0.7199(2) 0.68965(17) 0.0459(6) Uani 1 1 d . . . . .
H13 H -0.3273 0.6855 0.6841 0.055 Uiso 1 1 calc R U . . .
C14 C -0.1052(5) 0.7900(2) 0.62929(18) 0.0523(6) Uani 1 1 d . . . . .
H14 H -0.2138 0.8036 0.5842 0.063 Uiso 1 1 calc R U . . .
C15 C 0.1235(5) 0.83924(18) 0.63656(17) 0.0458(6) Uani 1 1 d . . . . .
C16 C 0.2853(4) 0.82211(19) 0.70424(18) 0.0470(6) Uani 1 1 d . . . . .
H16 H 0.4398 0.8566 0.7094 0.056 Uiso 1 1 calc R U . . .
C17 C 0.2149(4) 0.75272(18) 0.76470(17) 0.0432(6) Uani 1 1 d . . . . .
H17 H 0.3238 0.7411 0.8111 0.052 Uiso 1 1 calc R U . . .
C18 C 0.2913(4) 0.9312(2) 1.0734(2) 0.0557(7) Uani 1 1 d . . . . .
H18A H 0.2703 0.8967 1.0015 0.084 Uiso 1 1 calc R U . . .
H18B H 0.4494 0.9454 1.1025 0.084 Uiso 1 1 calc R U . . .
H18C H 0.2482 0.9988 1.0833 0.084 Uiso 1 1 calc R U . . .
C19 C 0.1737(5) 0.9113(2) 1.24060(19) 0.0578(7) Uani 1 1 d . . . . .
H19A H 0.1227 0.9768 1.2502 0.087 Uiso 1 1 calc R U . . .
H19B H 0.3331 0.9291 1.2691 0.087 Uiso 1 1 calc R U . . .
H19C H 0.0858 0.8627 1.2743 0.087 Uiso 1 1 calc R U . . .
C20 C -0.1652(5) 0.3880(2) 0.54049(18) 0.0618(7) Uani 1 1 d . . . . .
H20A H -0.0221 0.4027 0.5152 0.093 Uiso 1 1 calc R U . . .
H20B H -0.2833 0.3982 0.4942 0.093 Uiso 1 1 calc R U . . .
H20C H -0.2043 0.3140 0.5458 0.093 Uiso 1 1 calc R U . . .
C21 C 0.3916(5) 0.2470(2) 0.6563(2) 0.0675(8) Uani 1 1 d . . . . .
H21A H 0.2420 0.1972 0.6433 0.101 Uiso 1 1 calc R U . . .
H21B H 0.5060 0.2068 0.6531 0.101 Uiso 1 1 calc R U . . .
H21C H 0.4031 0.2878 0.6057 0.101 Uiso 1 1 calc R U . . .
N1 N 0.2558(3) 0.59765(14) 0.97777(14) 0.0361(4) Uani 1 1 d . . . . .
N2 N 0.1382(3) 0.38604(15) 0.69363(14) 0.0418(4) Uani 1 1 d . . . . .
N3 N 0.3384(3) 0.45447(14) 0.86554(13) 0.0382(4) Uani 1 1 d . . . . .
O1 O -0.3254(3) 0.76914(16) 0.91219(14) 0.0621(5) Uani 1 1 d . . . . .
O2 O -0.1439(3) 0.46144(13) 0.63990(12) 0.0497(4) Uani 1 1 d . . . . .
O3 O 0.4269(3) 0.32047(14) 0.75586(12) 0.0546(4) Uani 1 1 d . . . . .
H1N H 0.354(4) 0.5915(19) 1.0193(18) 0.041(7) Uiso 1 1 d . . . . .

loop_
_atom_site_aniso_label
_atom_site_aniso_U_11
_atom_site_aniso_U_22
_atom_site_aniso_U_33
_atom_site_aniso_U_23
_atom_site_aniso_U_13
_atom_site_aniso_U_12
Br1 0.1225(3) 0.05132(18) 0.05849(19) 0.02864(14) 0.00432(17) 0.01795(17)
C1 0.0353(12) 0.0289(11) 0.0379(12) 0.0116(10) 0.0057(9) 0.0073(9)
C2 0.0299(11) 0.0304(11) 0.0398(12) 0.0124(9) 0.0078(9) 0.0071(9)
C3 0.0362(12) 0.0386(12) 0.0380(12) 0.0107(10) 0.0038(9) 0.0117(10)
C4 0.0384(12) 0.0363(12) 0.0417(12) 0.0072(10) 0.0082(10) 0.0128(10)
C5 0.0381(13) 0.0524(15) 0.0509(14) 0.0123(12) 0.0124(11) 0.0211(11)
C6 0.0321(12) 0.0448(13) 0.0459(13) 0.0113(11) 0.0071(10) 0.0132(10)
C7 0.0298(11) 0.0348(12) 0.0402(12) 0.0116(10) 0.0049(9) 0.0082(9)
C8 0.0284(11) 0.0365(12) 0.0394(12) 0.0077(10) -0.0010(9) 0.0086(9)
C9 0.0362(12) 0.0301(11) 0.0380(12) 0.0094(10) 0.0043(9) 0.0078(9)
C10 0.0427(13) 0.0323(12) 0.0396(13) 0.0117(10) 0.0031(10) 0.0062(10)
C11 0.0494(14) 0.0338(12) 0.0432(13) 0.0148(11) 0.0113(11) 0.0161(10)
C12 0.0368(12) 0.0329(11) 0.0334(11) 0.0040(9) -0.0016(9) 0.0152(10)
C13 0.0402(13) 0.0521(15) 0.0443(13) 0.0094(12) -0.0044(10) 0.0178(11)
C14 0.0650(18) 0.0583(16) 0.0393(13) 0.0138(12) -0.0066(12) 0.0322(14)
C15 0.0699(17) 0.0330(12) 0.0361(12) 0.0075(10) 0.0046(11) 0.0195(12)
C16 0.0485(14) 0.0401(13) 0.0508(14) 0.0147(11) 0.0012(11) 0.0083(11)
C17 0.0393(13) 0.0446(13) 0.0466(13) 0.0176(11) -0.0076(10) 0.0127(11)
C18 0.0558(16) 0.0386(14) 0.0710(17) 0.0162(13) 0.0104(13) 0.0070(12)
C19 0.0635(17) 0.0572(17) 0.0508(15) 0.0011(13) 0.0054(13) 0.0264(14)
C20 0.0778(19) 0.0583(17) 0.0399(14) 0.0017(13) -0.0070(13) 0.0173(15)
C21 0.087(2) 0.0657(19) 0.0550(17) 0.0017(14) 0.0154(15) 0.0422(17)
N1 0.0378(11) 0.0350(10) 0.0358(10) 0.0079(8) -0.0021(9) 0.0149(8)
N2 0.0543(12) 0.0350(10) 0.0385(10) 0.0109(8) 0.0065(9) 0.0155(9)
N3 0.0467(11) 0.0345(10) 0.0377(10) 0.0111(9) 0.0070(8) 0.0172(9)
O1 0.0452(10) 0.0796(13) 0.0615(11) 0.0052(10) -0.0070(9) 0.0358(9)
O2 0.0588(10) 0.0448(10) 0.0397(9) 0.0022(8) -0.0083(8) 0.0175(8)
O3 0.0759(12) 0.0529(10) 0.0452(10) 0.0096(8) 0.0095(8) 0.0400(9)

loop_
_atom_type_symbol
_atom_type_description
_atom_type_scat_dispersion_real
_atom_type_scat_dispersion_imag
_atom_type_scat_source
C C 0.0033 0.0016 'International Tables Vol C Tables 4.2.6.8 and 6.1.1.4'
H H 0.0000 0.0000 'International Tables Vol C Tables 4.2.6.8 and 6.1.1.4'
N N 0.0061 0.0033 'International Tables Vol C Tables 4.2.6.8 and 6.1.1.4'
O O 0.0106 0.0060 'International Tables Vol C Tables 4.2.6.8 and 6.1.1.4'
Br Br -0.2901 2.4595 'International Tables Vol C Tables 4.2.6.8 and 6.1.1.4'

loop_
_geom_angle_atom_site_label_1
_geom_angle_atom_site_label_2
_geom_angle_atom_site_label_3
_geom_angle
_geom_angle_site_symmetry_1
_geom_angle_site_symmetry_3
_geom_angle_publ_flag
N3 C1 N1 116.46(18) . . ?
N3 C1 C9 123.6(2) . . ?
N1 C1 C9 119.9(2) . . ?
C7 C2 N1 121.0(2) . . ?
C7 C2 C3 123.26(19) . . ?
N1 C2 C3 115.70(18) . . ?
C2 C3 C4 113.62(17) . . ?
C2 C3 H3A 108.8 . . ?
C4 C3 H3A 108.8 . . ?
C2 C3 H3B 108.8 . . ?
C4 C3 H3B 108.8 . . ?
H3A C3 H3B 107.7 . . ?
C5 C4 C19 109.92(19) . . ?
C5 C4 C18 110.36(19) . . ?
C19 C4 C18 109.3(2) . . ?
C5 C4 C3 107.54(18) . . ?
C19 C4 C3 109.27(19) . . ?
C18 C4 C3 110.38(18) . . ?
C6 C5 C4 113.88(18) . . ?
C6 C5 H5A 108.8 . . ?
C4 C5 H5A 108.8 . . ?
C6 C5 H5B 108.8 . . ?
C4 C5 H5B 108.8 . . ?
H5A C5 H5B 107.7 . . ?
O1 C6 C7 121.1(2) . . ?
O1 C6 C5 120.2(2) . . ?
C7 C6 C5 118.61(19) . . ?
C2 C7 C6 119.5(2) . . ?
C2 C7 C8 123.26(19) . . ?
C6 C7 C8 117.17(18) . . ?
C7 C8 C9 109.73(17) . . ?
C7 C8 C12 110.31(17) . . ?
C9 C8 C12 110.49(17) . . ?
C7 C8 H8 108.8 . . ?
C9 C8 H8 108.8 . . ?
C12 C8 H8 108.8 . . ?
C10 C9 C1 114.5(2) . . ?
C10 C9 C8 122.39(19) . . ?
C1 C9 C8 122.97(19) . . ?
N2 C10 O2 118.4(2) . . ?
N2 C10 C9 124.4(2) . . ?
O2 C10 C9 117.2(2) . . ?
N3 C11 N2 129.0(2) . . ?
N3 C11 O3 113.03(19) . . ?
N2 C11 O3 118.0(2) . . ?
C13 C12 C17 118.2(2) . . ?
C13 C12 C8 122.3(2) . . ?
C17 C12 C8 119.51(17) . . ?
C12 C13 C14 121.0(2) . . ?
C12 C13 H13 119.5 . . ?
C14 C13 H13 119.5 . . ?
C15 C14 C13 119.3(2) . . ?
C15 C14 H14 120.3 . . ?
C13 C14 H14 120.3 . . ?
C16 C15 C14 121.1(2) . . ?
C16 C15 Br1 119.11(19) . . ?
C14 C15 Br1 119.78(17) . . ?
C15 C16 C17 118.8(2) . . ?
C15 C16 H16 120.6 . . ?
C17 C16 H16 120.6 . . ?
C16 C17 C12 121.5(2) . . ?
C16 C17 H17 119.2 . . ?
C12 C17 H17 119.2 . . ?
C4 C18 H18A 109.5 . . ?
C4 C18 H18B 109.5 . . ?
H18A C18 H18B 109.5 . . ?
C4 C18 H18C 109.5 . . ?
H18A C18 H18C 109.5 . . ?
H18B C18 H18C 109.5 . . ?
C4 C19 H19A 109.5 . . ?
C4 C19 H19B 109.5 . . ?
H19A C19 H19B 109.5 . . ?
C4 C19 H19C 109.5 . . ?
H19A C19 H19C 109.5 . . ?
H19B C19 H19C 109.5 . . ?
O2 C20 H20A 109.5 . . ?
O2 C20 H20B 109.5 . . ?
H20A C20 H20B 109.5 . . ?
O2 C20 H20C 109.5 . . ?
H20A C20 H20C 109.5 . . ?
H20B C20 H20C 109.5 . . ?
O3 C21 H21A 109.5 . . ?
O3 C21 H21B 109.5 . . ?
H21A C21 H21B 109.5 . . ?
O3 C21 H21C 109.5 . . ?
H21A C21 H21C 109.5 . . ?
H21B C21 H21C 109.5 . . ?
C1 N1 C2 122.07(19) . . ?
C1 N1 H1N 117.6(17) . . ?
C2 N1 H1N 120.3(17) . . ?
C11 N2 C10 114.29(19) . . ?
C11 N3 C1 114.21(18) . . ?
C10 O2 C20 117.61(19) . . ?
C11 O3 C21 117.5(2) . . ?

loop_
_geom_bond_atom_site_label_1
_geom_bond_atom_site_label_2
_geom_bond_distance
_geom_bond_site_symmetry_2
_geom_bond_publ_flag
Br1 C15 1.904(2) . ?
C1 N3 1.349(3) . ?
C1 N1 1.367(3) . ?
C1 C9 1.389(3) . ?
C2 C7 1.352(3) . ?
C2 N1 1.381(3) . ?
C2 C3 1.493(3) . ?
C3 C4 1.534(3) . ?
C3 H3A 0.9700 . ?
C3 H3B 0.9700 . ?
C4 C5 1.523(3) . ?
C4 C19 1.528(3) . ?
C4 C18 1.533(3) . ?
C5 C6 1.503(3) . ?
C5 H5A 0.9700 . ?
C5 H5B 0.9700 . ?
C6 O1 1.223(3) . ?
C6 C7 1.453(3) . ?
C7 C8 1.512(3) . ?
C8 C9 1.516(3) . ?
C8 C12 1.526(3) . ?
C8 H8 0.9800 . ?
C9 C10 1.383(3) . ?
C10 N2 1.333(3) . ?
C10 O2 1.345(3) . ?
C11 N3 1.323(3) . ?
C11 N2 1.326(3) . ?
C11 O3 1.345(3) . ?
C12 C13 1.379(3) . ?
C12 C17 1.382(3) . ?
C13 C14 1.383(3) . ?
C13 H13 0.9300 . ?
C14 C15 1.372(4) . ?
C14 H14 0.9300 . ?
C15 C16 1.370(3) . ?
C16 C17 1.382(3) . ?
C16 H16 0.9300 . ?
C17 H17 0.9300 . ?
C18 H18A 0.9600 . ?
C18 H18B 0.9600 . ?
C18 H18C 0.9600 . ?
C19 H19A 0.9600 . ?
C19 H19B 0.9600 . ?
C19 H19C 0.9600 . ?
C20 O2 1.439(3) . ?
C20 H20A 0.9600 . ?
C20 H20B 0.9600 . ?
C20 H20C 0.9600 . ?
C21 O3 1.430(3) . ?
C21 H21A 0.9600 . ?
C21 H21B 0.9600 . ?
C21 H21C 0.9600 . ?
N1 H1N 0.81(2) . ?

loop_
_geom_torsion_atom_site_label_1
_geom_torsion_atom_site_label_2
_geom_torsion_atom_site_label_3
_geom_torsion_atom_site_label_4
_geom_torsion
_geom_torsion_site_symmetry_1
_geom_torsion_site_symmetry_2
_geom_torsion_site_symmetry_3
_geom_torsion_site_symmetry_4
_geom_torsion_publ_flag
C7 C2 C3 C4 -21.3(3) . . . . ?
N1 C2 C3 C4 158.50(18) . . . . ?
C2 C3 C4 C5 48.9(2) . . . . ?
C2 C3 C4 C19 168.20(19) . . . . ?
C2 C3 C4 C18 -71.5(2) . . . . ?
C19 C4 C5 C6 -172.2(2) . . . . ?
C18 C4 C5 C6 67.2(3) . . . . ?
C3 C4 C5 C6 -53.3(2) . . . . ?
C4 C5 C6 O1 -152.1(2) . . . . ?
C4 C5 C6 C7 29.9(3) . . . . ?
N1 C2 C7 C6 174.60(19) . . . . ?
C3 C2 C7 C6 -5.6(3) . . . . ?
N1 C2 C7 C8 -7.6(3) . . . . ?
C3 C2 C7 C8 172.24(19) . . . . ?
O1 C6 C7 C2 -176.7(2) . . . . ?
C5 C6 C7 C2 1.3(3) . . . . ?
O1 C6 C7 C8 5.3(3) . . . . ?
C5 C6 C7 C8 -176.61(19) . . . . ?
C2 C7 C8 C9 11.6(3) . . . . ?
C6 C7 C8 C9 -170.50(18) . . . . ?
C2 C7 C8 C12 -110.3(2) . . . . ?
C6 C7 C8 C12 67.6(2) . . . . ?
N3 C1 C9 C10 0.5(3) . . . . ?
N1 C1 C9 C10 179.90(19) . . . . ?
N3 C1 C9 C8 -174.59(19) . . . . ?
N1 C1 C9 C8 4.8(3) . . . . ?
C7 C8 C9 C10 175.05(19) . . . . ?
C12 C8 C9 C10 -63.1(3) . . . . ?
C7 C8 C9 C1 -10.2(3) . . . . ?
C12 C8 C9 C1 111.6(2) . . . . ?
C1 C9 C10 N2 -1.3(3) . . . . ?
C8 C9 C10 N2 173.9(2) . . . . ?
C1 C9 C10 O2 179.73(18) . . . . ?
C8 C9 C10 O2 -5.1(3) . . . . ?
C7 C8 C12 C13 -114.8(2) . . . . ?
C9 C8 C12 C13 123.7(2) . . . . ?
C7 C8 C12 C17 65.2(3) . . . . ?
C9 C8 C12 C17 -56.3(3) . . . . ?
C17 C12 C13 C14 0.3(3) . . . . ?
C8 C12 C13 C14 -179.7(2) . . . . ?
C12 C13 C14 C15 1.0(4) . . . . ?
C13 C14 C15 C16 -1.5(4) . . . . ?
C13 C14 C15 Br1 176.85(18) . . . . ?
C14 C15 C16 C17 0.9(4) . . . . ?
Br1 C15 C16 C17 -177.53(18) . . . . ?
C15 C16 C17 C12 0.4(4) . . . . ?
C13 C12 C17 C16 -0.9(3) . . . . ?
C8 C12 C17 C16 179.0(2) . . . . ?
N3 C1 N1 C2 -179.71(18) . . . . ?
C9 C1 N1 C2 0.9(3) . . . . ?
C7 C2 N1 C1 0.5(3) . . . . ?
C3 C2 N1 C1 -179.32(18) . . . . ?
N3 C11 N2 C10 1.7(3) . . . . ?
O3 C11 N2 C10 -178.88(19) . . . . ?
O2 C10 N2 C11 179.31(19) . . . . ?
C9 C10 N2 C11 0.3(3) . . . . ?
N2 C11 N3 C1 -2.3(3) . . . . ?
O3 C11 N3 C1 178.18(18) . . . . ?
N1 C1 N3 C11 -178.33(19) . . . . ?
C9 C1 N3 C11 1.1(3) . . . . ?
N2 C10 O2 C20 -2.8(3) . . . . ?
C9 C10 O2 C20 176.2(2) . . . . ?
N3 C11 O3 C21 179.8(2) . . . . ?
N2 C11 O3 C21 0.3(3) . . . . ?
